data_7221078
loop_
_publ_author_name
'Sinclair, D.C.'
'Skakle, J.M.S.'
'Beales, T.P.'
'Morrison, F.D.'
'Smith, R.I.'

_publ_section_title
;
 Structure and electrical properties of oxygen-deficient hexagonal Ba Ti
 O3
;
_journal_name_full 'Journal of Materials Chemistry'
_journal_page_first 1327
_journal_page_last 1331
_journal_volume 9
_journal_year 1999
_chemical_formula_sum 'Ba O2.88 Ti'
_chemical_name_systematic 'Ba Ti O2.88'
_space_group_IT_number 194
_symmetry_space_group_name_Hall '-P 6c 2c'
_symmetry_space_group_name_H-M 'P 63/m m c'
_cell_angle_alpha 90
_cell_angle_beta 90
_cell_angle_gamma 120
_cell_formula_units_Z 6
_cell_length_a 5.73658
_cell_length_b 5.73658
_cell_length_c 14.01046
_cell_volume 399.291
_citation_journal_id_ASTM JMACEP
_cod_data_source_file Sinclair_JMACEP_1999_125.cif
_cod_data_source_block Ba1O2.88Ti1
_cod_original_cell_volume 399.2906
_cod_original_formula_sum 'Ba1 O2.88 Ti1'
_cod_database_code 7221078

loop_
_symmetry_equiv_pos_as_xyz
x,y,z
x-y,x,z+1/2
-y,x-y,z
-x,-y,z+1/2
-x+y,-x,z
y,-x+y,z+1/2
-y,-x,-z+1/2
x-y,-y,-z
x,x-y,-z+1/2
y,x,-z
-x+y,y,-z+1/2
-x,-x+y,-z
-x,-y,-z
-x+y,-x,-z-1/2
y,-x+y,-z
x,y,-z-1/2
x-y,x,-z
-y,x-y,-z-1/2
y,x,z-1/2
-x+y,y,z
-x,-x+y,z-1/2
-y,-x,z
x-y,-y,z-1/2
x,x-y,z

loop_
_atom_site_label
_atom_site_type_symbol
_atom_site_fract_x
_atom_site_fract_y
_atom_site_fract_z
_atom_site_occupancy
_atom_site_U_iso_or_equiv
Ti2 Ti+3 0 0 0 0.72 0.0
Ba1 Ba+2 0 0 0.25 1 0.0
Ti1 Ti+4 0 0 0 0.28 0.0
Ba2 Ba+2 0.3333 0.6667 0.09615 1 0.0
O2 O-2 0.83399 0.66798 0.08094 1 0.0
O1 O-2 0.51751 0.03502 0.25 0.879 0.0
Ti3 Ti+4 0.3333 0.6667 0.84794 1 0.0
